data_2311949
loop_
_publ_author_name
'Cvetkovski, Aleksandar'
'Ferretti, Valeria'
'Bertolasi, Valerio'

_publ_section_title
;
 New pharmaceutical salts containing pyridoxine.
;
_journal_coeditor_code KU3209
_journal_issue 'Pt 12'
_journal_name_full 'Acta crystallographica. Section C, Structural chemistry'
_journal_page_first 1064
_journal_page_last 1070
_journal_paper_doi 10.1107/S2053229617015765
_journal_volume 73
_journal_year 2017
_chemical_formula_iupac 'C8 H12 N O3 +, C10 H11 O5 -, H2 O'
_chemical_formula_moiety 'C8 H12 N O3 +, C10 H11 O5 -, H2 O'
_chemical_formula_sum 'C18 H23 N O8'
_chemical_formula_weight 381.37
_chemical_name_systematic
;
3-Hydroxy-4,5-bis(hydroxymethyl)-2-methylpyridin-1-ium
(<i>E</i>)-3-(4-hydroxy-3-methoxyphenyl)prop-2-enoate monohydrate
;
_space_group_crystal_system monoclinic
_space_group_IT_number 4
_space_group_name_Hall 'P 2yb'
_space_group_name_H-M_alt 'P 1 21 1'
_atom_sites_solution_hydrogens mixed
_audit_creation_method SHELXL-2014/6
_cell_angle_alpha 90
_cell_angle_beta 98.806(2)
_cell_angle_gamma 90
_cell_formula_units_Z 2
_cell_length_a 7.2440(3)
_cell_length_b 17.1615(5)
_cell_length_c 7.2706(2)
_cell_measurement_reflns_used 11173
_cell_measurement_temperature 295
_cell_measurement_theta_max 30.
_cell_measurement_theta_min 4.
_cell_volume 893.21(5)
_computing_cell_refinement
;
DENZO-SMN (Otwinowski & Minor, 1997)
;
_computing_data_collection
;
COLLECT (Nonius, 1997)
;
_computing_data_reduction
;
DENZO-SMN (Otwinowski & Minor, 1997)
;
_computing_molecular_graphics
;
ORTEPIII (Burnett & Johnson, 1996) and
MarvinSketch (ChemAxon, 2010)
;
_computing_publication_material
;
SHELXL2014 (Sheldrick, 2015) and WinGX (Farrugia, 2012)
;
_computing_structure_refinement
;
SHELXL2014 (Sheldrick, 2015)
;
_computing_structure_solution
;
SIR97 (Altomare <i>et al.</i>,  1999)
;
_diffrn_ambient_temperature 295
_diffrn_measured_fraction_theta_full 0.988
_diffrn_measured_fraction_theta_max 0.992
_diffrn_measurement_device_type 'Nonius Kappa CCD'
_diffrn_measurement_method '\f scans and \w scans'
_diffrn_radiation_type MoK\a
_diffrn_radiation_wavelength 0.71073
_diffrn_reflns_av_R_equivalents 0.0337
_diffrn_reflns_limit_h_max 9
_diffrn_reflns_limit_h_min -10
_diffrn_reflns_limit_k_max 22
_diffrn_reflns_limit_k_min -24
_diffrn_reflns_limit_l_max 10
_diffrn_reflns_limit_l_min -10
_diffrn_reflns_number 11173
_diffrn_reflns_theta_full 25.242
_diffrn_reflns_theta_max 29.997
_diffrn_reflns_theta_min 4.476
_exptl_absorpt_coefficient_mu 0.112
_exptl_absorpt_correction_type none
_exptl_crystal_colour colourless
_exptl_crystal_density_diffrn 1.418
_exptl_crystal_description prismatic
_exptl_crystal_F_000 404
_exptl_crystal_size_max 0.35
_exptl_crystal_size_mid 0.22
_exptl_crystal_size_min 0.13
_refine_diff_density_max 0.265
_refine_diff_density_min -0.177
_refine_ls_abs_structure_details
;
Flack <i>x</i> determined using 1452 quotients [(I+)-(I-)]/[(I+)+(I-)]
(Parsons <i>et al.</i>,  2013)
;
_refine_ls_abs_structure_Flack -0.4(4)
_refine_ls_extinction_method none
_refine_ls_goodness_of_fit_ref 1.065
_refine_ls_hydrogen_treatment mixed
_refine_ls_matrix_type full
_refine_ls_number_parameters 272
_refine_ls_number_reflns 4578
_refine_ls_number_restraints 1
_refine_ls_restrained_S_all 1.065
_refine_ls_R_factor_all 0.0508
_refine_ls_R_factor_gt 0.0400
_refine_ls_shift/su_max 0.000
_refine_ls_shift/su_mean 0.000
_refine_ls_structure_factor_coef Fsqd
_refine_ls_weighting_details 'w=1/[\s^2^(Fo^2^)+(0.0630P)^2^+0.0278P] where P=(Fo^2^+2Fc^2^)/3'
_refine_ls_weighting_scheme calc
_refine_ls_wR_factor_gt 0.1031
_refine_ls_wR_factor_ref 0.1081
_reflns_number_gt 3822
_reflns_number_total 4578
_reflns_threshold_expression 'I > 2\s(I)'
_cod_data_source_file ku3209sup1.cif
_cod_data_source_block comp2
_cod_original_sg_symbol_H-M 'P 21'
_cod_database_code 2311949
_shelx_space_group_comment
;
The symmetry employed for this shelxl refinement is uniquely defined
by the following loop, which should always be used as a source of
symmetry information in preference to the above space-group names.
They are only intended as comments.
;
_shelxl_version_number 2014/6

loop_
_space_group_symop_operation_xyz
'x, y, z'
'-x, y+1/2, -z'

loop_
_atom_site_type_symbol
_atom_site_label
_atom_site_fract_x
_atom_site_fract_y
_atom_site_fract_z
_atom_site_U_iso_or_equiv
_atom_site_adp_type
_atom_site_calc_flag
_atom_site_occupancy
N N1 0.8860(3) -0.19960(10) 1.1832(2) 0.0354(4) Uani d 1
O O1 0.7016(3) -0.39465(12) 0.8941(2) 0.0551(5) Uani d 1
O O2 0.9773(4) -0.40722(13) 1.6750(3) 0.0622(6) Uani d 1
O O3 1.0560(3) -0.26271(12) 1.6424(2) 0.0526(4) Uani d 1
O O4 0.7236(2) -0.12996(9) 0.7844(2) 0.0457(4) Uani d 1
O O5 0.8366(3) -0.05993(9) 1.0310(2) 0.0473(4) Uani d 1
O O6 0.4671(3) 0.36773(9) 0.5400(2) 0.0492(4) Uani d 1
O O7 0.6240(3) 0.35956(10) 0.8823(2) 0.0565(5) Uani d 1
O O1W 0.5731(3) 0.00760(11) 1.2468(2) 0.0502(4) Uani d 1
C C1 0.8257(3) -0.26552(12) 1.0932(3) 0.0352(4) Uani d 1
H H1 0.7760 -0.2635 0.9675 0.042 Uiso calc 1
C C2 0.8367(3) -0.33573(12) 1.1852(3) 0.0325(4) Uani d 1
C C3 0.9116(3) -0.33702(12) 1.3759(3) 0.0331(4) Uani d 1
C C4 0.9767(3) -0.26757(13) 1.4613(3) 0.0356(4) Uani d 1
C C5 0.9623(3) -0.19785(12) 1.3625(3) 0.0352(4) Uani d 1
C C6 0.7702(3) -0.40987(12) 1.0846(3) 0.0384(4) Uani d 1
H H6A 0.8727 -0.4467 1.0934 0.046 Uiso calc 1
H H6B 0.6719 -0.4330 1.1434 0.046 Uiso calc 1
C C7 0.9194(4) -0.41369(14) 1.4799(3) 0.0466(5) Uani d 1
H H7A 0.7965 -0.4374 1.4580 0.056 Uiso calc 1
H H7B 1.0047 -0.4483 1.4291 0.056 Uiso calc 1
C C8 1.0285(4) -0.12139(15) 1.4478(3) 0.0464(5) Uani d 1
H H8A 1.0056 -0.0810 1.3557 0.070 Uiso calc 1
H H8B 1.1599 -0.1243 1.4931 0.070 Uiso calc 1
H H8C 0.9622 -0.1098 1.5492 0.070 Uiso calc 1
C C9 0.7545(3) -0.06564(11) 0.8646(3) 0.0332(4) Uani d 1
C C10 0.6902(3) 0.00681(12) 0.7617(3) 0.0368(4) Uani d 1
H H10 0.6318 0.0027 0.6390 0.044 Uiso calc 1
C C11 0.7130(3) 0.07718(12) 0.8386(3) 0.0332(4) Uani d 1
H H11 0.7754 0.0793 0.9602 0.040 Uiso calc 1
C C12 0.6508(3) 0.15162(11) 0.7528(3) 0.0320(4) Uani d 1
C C13 0.6705(3) 0.21921(12) 0.8628(3) 0.0349(4) Uani d 1
H H13 0.7248 0.2159 0.9871 0.042 Uiso calc 1
C C14 0.6101(3) 0.29043(12) 0.7888(3) 0.0365(4) Uani d 1
C C15 0.5249(3) 0.29579(12) 0.6022(3) 0.0363(4) Uani d 1
C C16 0.5067(3) 0.22952(12) 0.4926(3) 0.0370(4) Uani d 1
H H16 0.4518 0.2330 0.3686 0.044 Uiso calc 1
C C17 0.5697(3) 0.15779(12) 0.5661(3) 0.0365(4) Uani d 1
H H17 0.5578 0.1137 0.4907 0.044 Uiso calc 1
C C18 0.7096(4) 0.35938(16) 1.0716(3) 0.0537(6) Uani d 1
H H18A 0.6440 0.3241 1.1411 0.081 Uiso calc 1
H H18B 0.7053 0.4109 1.1221 0.081 Uiso calc 1
H H18C 0.8373 0.3430 1.0797 0.081 Uiso calc 1
H H1N 0.879(5) -0.153(3) 1.116(5) 0.080(11) Uiso d 1
H H1O 0.614(4) -0.428(2) 0.855(4) 0.046(7) Uiso d 1
H H2O 0.877(8) -0.403(3) 1.737(7) 0.115(18) Uiso d 1
H H3O 1.038(6) -0.313(3) 1.674(6) 0.081(12) Uiso d 1
H H6O 0.396(5) 0.360(3) 0.422(6) 0.080(11) Uiso d 1
H H1W 0.537(6) -0.035(3) 1.282(6) 0.078(11) Uiso d 1
H H2W 0.674(7) -0.007(3) 1.196(6) 0.100(14) Uiso d 1

loop_
_atom_site_aniso_label
_atom_site_aniso_U_11
_atom_site_aniso_U_22
_atom_site_aniso_U_33
_atom_site_aniso_U_12
_atom_site_aniso_U_13
_atom_site_aniso_U_23
N1 0.0409(9) 0.0269(8) 0.0361(8) 0.0026(7) -0.0010(7) 0.0031(7)
O1 0.0745(13) 0.0494(10) 0.0396(9) -0.0207(10) 0.0032(8) -0.0049(8)
O2 0.0801(14) 0.0624(13) 0.0422(9) -0.0019(11) 0.0025(9) 0.0191(9)
O3 0.0712(12) 0.0515(10) 0.0313(7) 0.0014(9) -0.0048(7) -0.0008(7)
O4 0.0667(10) 0.0267(7) 0.0392(8) 0.0019(7) -0.0061(7) -0.0014(6)
O5 0.0688(11) 0.0296(7) 0.0376(8) 0.0047(7) -0.0103(7) 0.0000(6)
O6 0.0712(11) 0.0276(8) 0.0419(8) 0.0069(8) -0.0129(7) 0.0032(6)
O7 0.0924(13) 0.0285(8) 0.0404(8) 0.0096(9) -0.0163(8) -0.0027(7)
O1W 0.0700(12) 0.0332(8) 0.0473(9) 0.0067(8) 0.0082(8) 0.0033(7)
C1 0.0406(10) 0.0300(9) 0.0333(9) 0.0005(9) -0.0001(8) 0.0016(8)
C2 0.0336(10) 0.0292(9) 0.0345(9) 0.0019(8) 0.0047(7) 0.0000(8)
C3 0.0360(10) 0.0309(9) 0.0330(9) 0.0039(8) 0.0079(7) 0.0029(8)
C4 0.0398(10) 0.0366(10) 0.0296(9) 0.0051(9) 0.0030(7) 0.0021(8)
C5 0.0368(10) 0.0331(10) 0.0348(9) 0.0010(9) 0.0021(8) -0.0023(8)
C6 0.0443(11) 0.0310(10) 0.0399(10) -0.0038(9) 0.0066(8) -0.0031(8)
C7 0.0655(15) 0.0356(11) 0.0404(11) 0.0078(11) 0.0135(10) 0.0098(9)
C8 0.0552(13) 0.0369(11) 0.0440(11) -0.0023(10) -0.0017(9) -0.0060(9)
C9 0.0392(10) 0.0262(9) 0.0333(9) 0.0041(8) 0.0025(7) 0.0028(7)
C10 0.0450(11) 0.0296(9) 0.0333(9) 0.0015(9) -0.0017(8) 0.0030(8)
C11 0.0349(10) 0.0289(9) 0.0347(9) 0.0010(8) 0.0020(7) 0.0036(8)
C12 0.0331(10) 0.0255(9) 0.0365(9) 0.0000(8) 0.0022(7) 0.0032(8)
C13 0.0405(10) 0.0296(10) 0.0323(9) 0.0009(8) -0.0017(7) 0.0020(8)
C14 0.0426(11) 0.0280(10) 0.0366(10) -0.0003(9) -0.0014(8) -0.0014(8)
C15 0.0414(11) 0.0293(9) 0.0360(10) 0.0020(9) -0.0005(8) 0.0059(8)
C16 0.0438(11) 0.0312(9) 0.0333(9) -0.0003(9) -0.0030(8) 0.0031(8)
C17 0.0431(11) 0.0293(9) 0.0354(9) 0.0000(9) 0.0009(8) 0.0006(8)
C18 0.0772(17) 0.0407(12) 0.0377(11) 0.0052(12) -0.0088(11) -0.0075(10)

loop_
_atom_type_symbol
_atom_type_description
_atom_type_scat_dispersion_real
_atom_type_scat_dispersion_imag
_atom_type_scat_source
C C 0.0033 0.0016 'International Tables Vol C Tables 4.2.6.8 and 6.1.1.4'
H H 0.0000 0.0000 'International Tables Vol C Tables 4.2.6.8 and 6.1.1.4'
N N 0.0061 0.0033 'International Tables Vol C Tables 4.2.6.8 and 6.1.1.4'
O O 0.0106 0.0060 'International Tables Vol C Tables 4.2.6.8 and 6.1.1.4'

loop_
_geom_angle_atom_site_label_1
_geom_angle_atom_site_label_2
_geom_angle_atom_site_label_3
_geom_angle
C5 N1 C1 123.26(18)
C5 N1 H1N 118(2)
C1 N1 H1N 118(2)
C6 O1 H1O 109.4(19)
C7 O2 H2O 111(3)
C4 O3 H3O 98(3)
C15 O6 H6O 106(3)
C14 O7 C18 117.98(18)
H1W O1W H2W 102(4)
N1 C1 C2 120.66(18)
N1 C1 H1 119.7
C2 C1 H1 119.7
C1 C2 C3 118.51(19)
C1 C2 C6 120.87(18)
C3 C2 C6 120.62(18)
C4 C3 C2 118.58(18)
C4 C3 C7 122.45(18)
C2 C3 C7 118.97(19)
O3 C4 C5 115.8(2)
O3 C4 C3 123.4(2)
C5 C4 C3 120.81(17)
N1 C5 C4 118.13(18)
N1 C5 C8 118.81(19)
C4 C5 C8 123.06(18)
O1 C6 C2 110.78(17)
O1 C6 H6A 109.5
C2 C6 H6A 109.5
O1 C6 H6B 109.5
C2 C6 H6B 109.5
H6A C6 H6B 108.1
O2 C7 C3 114.4(2)
O2 C7 H7A 108.7
C3 C7 H7A 108.7
O2 C7 H7B 108.7
C3 C7 H7B 108.7
H7A C7 H7B 107.6
C5 C8 H8A 109.5
C5 C8 H8B 109.5
H8A C8 H8B 109.5
C5 C8 H8C 109.5
H8A C8 H8C 109.5
H8B C8 H8C 109.5
O4 C9 O5 122.47(18)
O4 C9 C10 118.83(17)
O5 C9 C10 118.69(17)
C11 C10 C9 122.54(17)
C11 C10 H10 118.7
C9 C10 H10 118.7
C10 C11 C12 127.11(18)
C10 C11 H11 116.4
C12 C11 H11 116.4
C17 C12 C13 118.80(18)
C17 C12 C11 122.46(18)
C13 C12 C11 118.73(17)
C14 C13 C12 120.74(18)
C14 C13 H13 119.6
C12 C13 H13 119.6
O7 C14 C13 125.58(18)
O7 C14 C15 114.36(18)
C13 C14 C15 120.06(18)
O6 C15 C16 123.92(18)
O6 C15 C14 116.62(19)
C16 C15 C14 119.45(18)
C15 C16 C17 120.63(19)
C15 C16 H16 119.7
C17 C16 H16 119.7
C16 C17 C12 120.29(19)
C16 C17 H17 119.9
C12 C17 H17 119.9
O7 C18 H18A 109.5
O7 C18 H18B 109.5
H18A C18 H18B 109.5
O7 C18 H18C 109.5
H18A C18 H18C 109.5
H18B C18 H18C 109.5

loop_
_geom_bond_atom_site_label_1
_geom_bond_atom_site_label_2
_geom_bond_distance
N1 C5 1.336(3)
N1 C1 1.346(3)
N1 H1N 0.93(5)
O1 C6 1.423(3)
O1 H1O 0.87(3)
O2 C7 1.421(3)
O2 H2O 0.92(5)
O3 C4 1.356(2)
O3 H3O 0.91(5)
O4 C9 1.253(3)
O5 C9 1.267(3)
O6 C15 1.359(3)
O6 H6O 0.94(4)
O7 C14 1.363(3)
O7 C18 1.421(3)
O1W H1W 0.82(5)
O1W H2W 0.90(5)
C1 C2 1.374(3)
C1 H1 0.9300
C2 C3 1.409(3)
C2 C6 1.509(3)
C3 C4 1.393(3)
C3 C7 1.514(3)
C4 C5 1.391(3)
C5 C8 1.498(3)
C6 H6A 0.9700
C6 H6B 0.9700
C7 H7A 0.9700
C7 H7B 0.9700
C8 H8A 0.9600
C8 H8B 0.9600
C8 H8C 0.9600
C9 C10 1.488(3)
C10 C11 1.330(3)
C10 H10 0.9300
C11 C12 1.462(3)
C11 H11 0.9300
C12 C17 1.398(3)
C12 C13 1.404(3)
C13 C14 1.379(3)
C13 H13 0.9300
C14 C15 1.405(3)
C15 C16 1.383(3)
C16 C17 1.391(3)
C16 H16 0.9300
C17 H17 0.9300
C18 H18A 0.9600
C18 H18B 0.9600
C18 H18C 0.9600

loop_
_geom_hbond_atom_site_label_D
_geom_hbond_atom_site_label_H
_geom_hbond_atom_site_label_A
_geom_hbond_site_symmetry_A
_geom_hbond_distance_DH
_geom_hbond_distance_HA
_geom_hbond_distance_DA
_geom_hbond_angle_DHA
_geom_hbond_publ_flag
N1 H1N O5 . 0.93(4) 1.73(5) 2.641(2) 166(4) yes
O3 H3O O2 . 0.90(5) 1.68(5) 2.564(3) 165(4) yes
O1W H2W O5 . 0.90(5) 2.02(5) 2.893(3) 161(5) yes
C8 H8A O5 . 0.96 2.51 3.307(3) 140 yes
O2 H2O O1 1_556 0.91(6) 1.84(6) 2.747(3) 171(5) yes
C8 H8C O4 1_556 0.96 2.63 3.541(3) 158 yes
C17 H17 O1W 1_554 0.93 2.55 3.472(3) 167 yes
O6 H6O O4 2_656 0.94(4) 1.62(4) 2.545(2) 166(4) yes
O1 H1O O1W 2_647 0.86(3) 1.82(3) 2.683(3) 175(3) yes
O1W H1W O6iv 2_647 0.82(5) 2.12(5) 2.896(2) 156(4) yes
O1W H1W O7iv 2_647 0.82(5) 2.37(5) 2.994(3) 132(4) yes
